data_7720845
loop_
_publ_author_name
'Kumar, Hemant'
'Kelley, Steven P.'
'Batra, Tanya'
'Nagendran, Selvarajan'
'Walensky, Justin R.'

_publ_section_title
;
 Aluminum dihydride from E(IV) precursors (E = Si, Ge) and its
 bond-activation reactivities.
;
_journal_issue 16
_journal_name_full 'Dalton transactions (Cambridge, England : 2003)'
_journal_page_first 6453
_journal_page_last 6461
_journal_paper_doi 10.1039/d6dt00474a
_journal_volume 55
_journal_year 2026
_chemical_formula_moiety 'C30 H47 Al N4'
_chemical_formula_sum 'C30 H47 Al N4'
_chemical_formula_weight 490.69
_space_group_crystal_system triclinic
_space_group_IT_number 2
_space_group_name_Hall '-P 1'
_space_group_name_H-M_alt 'P -1'
_atom_sites_solution_hydrogens mixed
_atom_sites_solution_primary direct
_atom_sites_solution_secondary difmap
_audit_creation_date 2026-03-13
_audit_creation_method
;
Olex2 1.2
(compiled 2018.05.29 svn.r3508 for OlexSys, GUI svn.r5506)
;
_audit_update_record
;
2026-03-16 deposited with the CCDC.	2026-04-02 downloaded from the CCDC.
;
_cell_angle_alpha 97.307(4)
_cell_angle_beta 109.658(4)
_cell_angle_gamma 106.332(4)
_cell_formula_units_Z 2
_cell_length_a 9.7577(10)
_cell_length_b 12.7902(14)
_cell_length_c 13.6017(15)
_cell_measurement_reflns_used 9979
_cell_measurement_temperature 173.0
_cell_measurement_theta_max 26.38
_cell_measurement_theta_min 2.29
_cell_volume 1487.2(3)
_computing_cell_refinement 'Bruker Apex4 V.2022.1-1/SAINT V8.40B'
_computing_data_collection 'Bruker Apex4 V.2022.1-1'
_computing_data_reduction 'Bruker Apex4 V.2022.1-1/SAINT V8.40B'
_computing_molecular_graphics 'Olex2 (Dolomanov et al., 2009)'
_computing_publication_material 'Olex2 (Dolomanov et al., 2009)'
_computing_structure_refinement 'ShelXL (Sheldrick, 2015)'
_diffrn_ambient_temperature 173.0
_diffrn_measured_fraction_theta_full 0.986
_diffrn_measured_fraction_theta_max 0.960
_diffrn_measurement_device_type 'Bruker Photon II CMOS area detector'
_diffrn_measurement_method 'shutterless omega and phi scans'
_diffrn_radiation_monochromator 'mirror optics'
_diffrn_radiation_type MoK\a
_diffrn_radiation_wavelength 0.71073
_diffrn_reflns_av_R_equivalents 0.0779
_diffrn_reflns_av_unetI/netI 0.0571
_diffrn_reflns_Laue_measured_fraction_full 0.986
_diffrn_reflns_Laue_measured_fraction_max 0.960
_diffrn_reflns_limit_h_max 11
_diffrn_reflns_limit_h_min -12
_diffrn_reflns_limit_k_max 15
_diffrn_reflns_limit_k_min -15
_diffrn_reflns_limit_l_max 16
_diffrn_reflns_limit_l_min 0
_diffrn_reflns_number 5846
_diffrn_reflns_point_group_measured_fraction_full 0.986
_diffrn_reflns_point_group_measured_fraction_max 0.960
_diffrn_reflns_theta_full 25.242
_diffrn_reflns_theta_max 26.395
_diffrn_reflns_theta_min 2.059
_diffrn_source 'Incoatec IMuS microfocus Mo tube'
_diffrn_standards_number 0
_exptl_absorpt_coefficient_mu 0.092
_exptl_absorpt_correction_T_max 0.745372
_exptl_absorpt_correction_T_min 0.605727
_exptl_absorpt_correction_type multi-scan
_exptl_absorpt_process_details
;
 TWINABS-2012/1 (Bruker,2012) was used for absorption correction.

Final HKLF 4 output contains 53935 reflections, Rint = 0.0779
 (26660 with I > 3sig(I), Rint = 0.0594)
;
_exptl_crystal_colour yellow
_exptl_crystal_colour_primary yellow
_exptl_crystal_density_diffrn 1.096
_exptl_crystal_description block
_exptl_crystal_F_000 536
_exptl_crystal_size_max 0.11
_exptl_crystal_size_mid 0.06
_exptl_crystal_size_min 0.06
_refine_diff_density_max 0.489
_refine_diff_density_min -0.562
_refine_diff_density_rms 0.087
_refine_ls_extinction_method none
_refine_ls_goodness_of_fit_ref 1.242
_refine_ls_hydrogen_treatment mixed
_refine_ls_matrix_type full
_refine_ls_number_parameters 328
_refine_ls_number_reflns 5846
_refine_ls_number_restraints 0
_refine_ls_restrained_S_all 1.242
_refine_ls_R_factor_all 0.1544
_refine_ls_R_factor_gt 0.1046
_refine_ls_shift/su_max 0.000
_refine_ls_shift/su_mean 0.000
_refine_ls_structure_factor_coef Fsqd
_refine_ls_weighting_details 'w=1/[\s^2^(Fo^2^)+6.5281P] where P=(Fo^2^+2Fc^2^)/3'
_refine_ls_weighting_scheme calc
_refine_ls_wR_factor_gt 0.2255
_refine_ls_wR_factor_ref 0.2536
_reflns_Friedel_coverage 0.000
_reflns_number_gt 4354
_reflns_number_total 5846
_reflns_threshold_expression 'I > 2\s(I)'
_cod_data_source_file d6dt00474a2.cif
_cod_data_source_block s1
_cod_depositor_comments 'Adding full bibliography for 7720842--7720848.cif.'
_cod_database_code 7720845
_shelx_shelxl_version_number 2019/3
_shelx_space_group_comment
;
The symmetry employed for this shelxl refinement is uniquely defined
by the following loop, which should always be used as a source of
symmetry information in preference to the above space-group names.
They are only intended as comments.
;
_shelx_estimated_absorpt_t_max 0.995
_shelx_estimated_absorpt_t_min 0.990
_olex2_refinement_description
;
1. Twinned data refinement
 Scales: 0.692(4)
 0.308(4)
2. Fixed Uiso
 At 1.2 times of:
  All C(H) groups, All C(H,H) groups, All Al(H) groups
 At 1.5 times of:
  All C(H,H,H) groups
3.a Ternary CH refined with riding coordinates:
 C9(H9), C13(H13), C24(H24), C28(H28)
3.b Secondary CH2 refined with riding coordinates:
 C8(H8A,H8B), C12(H12A,H12B), C23(H23A,H23B), C27(H27A,H27B)
3.c Aromatic/amide H refined with riding coordinates:
 C3(H3), C4(H4), C5(H5), C6(H6), C7(H7), C18(H18), C19(H19), C20(H20),
 C21(H21), C22(H22)
3.d Idealised Me refined as rotating group:
 C10(H10A,H10B,H10C), C11(H11A,H11B,H11C), C14(H14A,H14B,H14C), C15(H15A,H15B,
 H15C), C25(H25A,H25B,H25C), C26(H26A,H26B,H26C), C29(H29A,H29B,H29C), C30(H30A,
 H30B,H30C)
;
_olex2_submission_special_instructions 'No special instructions were received'

loop_
_space_group_symop_operation_xyz
'x, y, z'
'-x, -y, -z'

loop_
_atom_site_label
_atom_site_type_symbol
_atom_site_fract_x
_atom_site_fract_y
_atom_site_fract_z
_atom_site_U_iso_or_equiv
_atom_site_adp_type
_atom_site_occupancy
_atom_site_site_symmetry_order
_atom_site_calc_flag
_atom_site_refinement_flags_posn
_atom_site_refinement_flags_adp
_atom_site_refinement_flags_occupancy
_atom_site_disorder_assembly
_atom_site_disorder_group
Al1 Al 0.0122(2) 0.73979(17) 0.24520(16) 0.0259(4) Uani 1 1 d . . . . .
H H 0.103(8) 0.679(5) 0.191(5) 0.031 Uiso 1 1 d R . . . .
N1 N -0.2046(5) 0.6873(4) 0.2254(4) 0.0257(11) Uani 1 1 d . . . . .
N2 N -0.0817(6) 0.7956(4) 0.1191(4) 0.0293(12) Uani 1 1 d . . . . .
N3 N 0.1103(6) 0.8844(4) 0.3491(4) 0.0250(11) Uani 1 1 d . . . . .
N4 N 0.0875(6) 0.6921(4) 0.3789(4) 0.0251(11) Uani 1 1 d . . . . .
C1 C -0.2931(7) 0.7387(5) 0.1668(5) 0.0276(14) Uani 1 1 d . . . . .
C2 C -0.2209(7) 0.8011(5) 0.1021(5) 0.0302(14) Uani 1 1 d . . . . .
C3 C -0.2927(8) 0.8567(6) 0.0265(6) 0.0382(16) Uani 1 1 d . . . . .
H3 H -0.235743 0.884678 -0.014840 0.046 Uiso 1 1 calc R . . . .
C4 C -0.4310(9) 0.8770(6) 0.0028(7) 0.050(2) Uani 1 1 d . . . . .
H4 H -0.451284 0.918780 -0.050098 0.060 Uiso 1 1 calc R . . . .
C5 C -0.5441(8) 0.8464(6) 0.0436(7) 0.049(2) Uani 1 1 d . . . . .
H5 H -0.628432 0.872753 0.019231 0.059 Uiso 1 1 calc R . . . .
C6 C -0.5457(8) 0.7808(6) 0.1168(7) 0.048(2) Uani 1 1 d . . . . .
H6 H -0.633462 0.767031 0.135516 0.058 Uiso 1 1 calc R . . . .
C7 C -0.4406(7) 0.7321(6) 0.1672(6) 0.0372(16) Uani 1 1 d . . . . .
H7 H -0.472964 0.685435 0.210044 0.045 Uiso 1 1 calc R . . . .
C8 C -0.2729(7) 0.6057(5) 0.2774(5) 0.0312(15) Uani 1 1 d . . . . .
H8A H -0.326497 0.638965 0.315863 0.037 Uiso 1 1 calc R . . . .
H8B H -0.188998 0.589690 0.331368 0.037 Uiso 1 1 calc R . . . .
C9 C -0.3887(8) 0.4953(6) 0.1968(5) 0.0359(16) Uani 1 1 d . . . . .
H9 H -0.476040 0.512214 0.145572 0.043 Uiso 1 1 calc R . . . .
C10 C -0.3142(12) 0.4418(7) 0.1315(8) 0.069(3) Uani 1 1 d . . . . .
H10A H -0.274894 0.494223 0.092565 0.103 Uiso 1 1 calc GR . . . .
H10B H -0.391777 0.372335 0.079962 0.103 Uiso 1 1 calc GR . . . .
H10C H -0.228162 0.424537 0.180352 0.103 Uiso 1 1 calc GR . . . .
C11 C -0.4551(9) 0.4132(7) 0.2540(7) 0.053(2) Uani 1 1 d . . . . .
H11A H -0.371605 0.394224 0.303485 0.079 Uiso 1 1 calc GR . . . .
H11B H -0.532784 0.344823 0.200854 0.079 Uiso 1 1 calc GR . . . .
H11C H -0.503980 0.447568 0.294756 0.079 Uiso 1 1 calc GR . . . .
C12 C -0.0012(8) 0.8325(6) 0.0493(5) 0.0332(15) Uani 1 1 d . . . . .
H12A H 0.108372 0.837849 0.083702 0.040 Uiso 1 1 calc R . . . .
H12B H -0.001801 0.908567 0.042771 0.040 Uiso 1 1 calc R . . . .
C13 C -0.0738(8) 0.7536(6) -0.0644(5) 0.0385(17) Uani 1 1 d . . . . .
H13 H -0.183323 0.750611 -0.099310 0.046 Uiso 1 1 calc R . . . .
C14 C 0.0143(9) 0.8025(8) -0.1300(6) 0.054(2) Uani 1 1 d . . . . .
H14A H 0.013731 0.878881 -0.130682 0.081 Uiso 1 1 calc GR . . . .
H14B H -0.035330 0.755630 -0.203874 0.081 Uiso 1 1 calc GR . . . .
H14C H 0.121554 0.804656 -0.097853 0.081 Uiso 1 1 calc GR . . . .
C15 C -0.0762(14) 0.6345(7) -0.0615(7) 0.074(3) Uani 1 1 d . . . . .
H15A H 0.030381 0.635488 -0.028075 0.112 Uiso 1 1 calc GR . . . .
H15B H -0.125179 0.586871 -0.135056 0.112 Uiso 1 1 calc GR . . . .
H15C H -0.135178 0.604425 -0.019384 0.112 Uiso 1 1 calc GR . . . .
C16 C 0.1371(6) 0.8806(5) 0.4521(5) 0.0249(13) Uani 1 1 d . . . . .
C17 C 0.1254(7) 0.7673(5) 0.4701(5) 0.0254(13) Uani 1 1 d . . . . .
C18 C 0.1539(8) 0.7399(6) 0.5705(5) 0.0350(15) Uani 1 1 d . . . . .
H18 H 0.145308 0.663585 0.567495 0.042 Uiso 1 1 calc R . . . .
C19 C 0.1918(8) 0.8026(6) 0.6725(6) 0.0408(17) Uani 1 1 d . . . . .
H19 H 0.204873 0.762904 0.727443 0.049 Uiso 1 1 calc R . . . .
C20 C 0.2135(8) 0.9150(7) 0.7061(6) 0.0457(19) Uani 1 1 d . . . . .
H20 H 0.236697 0.942754 0.780185 0.055 Uiso 1 1 calc R . . . .
C21 C 0.2046(8) 0.9906(6) 0.6420(6) 0.0400(17) Uani 1 1 d . . . . .
H21 H 0.222079 1.064506 0.678533 0.048 Uiso 1 1 calc R . . . .
C22 C 0.1744(7) 0.9761(6) 0.5334(5) 0.0347(15) Uani 1 1 d . . . . .
H22 H 0.179782 1.042975 0.509103 0.042 Uiso 1 1 calc R . . . .
C23 C 0.1448(7) 0.9945(5) 0.3226(5) 0.0304(14) Uani 1 1 d . . . . .
H23A H 0.099081 1.040834 0.356489 0.036 Uiso 1 1 calc R . . . .
H23B H 0.095479 0.983309 0.243650 0.036 Uiso 1 1 calc R . . . .
C24 C 0.3197(8) 1.0580(6) 0.3608(6) 0.0410(17) Uani 1 1 d . . . . .
H24 H 0.368837 1.065941 0.440104 0.049 Uiso 1 1 calc R . . . .
C25 C 0.3929(10) 0.9938(8) 0.3057(9) 0.072(3) Uani 1 1 d . . . . .
H25A H 0.370186 0.917850 0.317462 0.107 Uiso 1 1 calc GR . . . .
H25B H 0.505511 1.032757 0.335653 0.107 Uiso 1 1 calc GR . . . .
H25C H 0.350627 0.989116 0.228308 0.107 Uiso 1 1 calc GR . . . .
C26 C 0.3455(10) 1.1749(7) 0.3410(8) 0.071(3) Uani 1 1 d . . . . .
H26A H 0.297513 1.168841 0.263617 0.107 Uiso 1 1 calc GR . . . .
H26B H 0.457122 1.216589 0.367546 0.107 Uiso 1 1 calc GR . . . .
H26C H 0.298595 1.214725 0.379060 0.107 Uiso 1 1 calc GR . . . .
C27 C 0.0957(7) 0.5799(5) 0.3799(5) 0.0320(14) Uani 1 1 d . . . . .
H27A H 0.043896 0.532834 0.305112 0.038 Uiso 1 1 calc R . . . .
H27B H 0.037298 0.545621 0.421688 0.038 Uiso 1 1 calc R . . . .
C28 C 0.2623(7) 0.5781(5) 0.4284(5) 0.0318(14) Uani 1 1 d . . . . .
H28 H 0.311066 0.620488 0.505746 0.038 Uiso 1 1 calc R . . . .
C29 C 0.3611(9) 0.6343(7) 0.3705(7) 0.049(2) Uani 1 1 d . . . . .
H29A H 0.315482 0.593373 0.294549 0.073 Uiso 1 1 calc GR . . . .
H29B H 0.466608 0.633303 0.404133 0.073 Uiso 1 1 calc GR . . . .
H29C H 0.364741 0.712189 0.375536 0.073 Uiso 1 1 calc GR . . . .
C30 C 0.2537(10) 0.4565(7) 0.4235(7) 0.0487(18) Uani 1 1 d . . . . .
H30A H 0.187880 0.422621 0.460006 0.073 Uiso 1 1 calc GR . . . .
H30B H 0.358198 0.454572 0.459167 0.073 Uiso 1 1 calc GR . . . .
H30C H 0.209469 0.414259 0.348066 0.073 Uiso 1 1 calc GR . . . .

loop_
_atom_site_aniso_label
_atom_site_aniso_U_11
_atom_site_aniso_U_22
_atom_site_aniso_U_33
_atom_site_aniso_U_23
_atom_site_aniso_U_13
_atom_site_aniso_U_12
Al1 0.0169(9) 0.0278(10) 0.0247(9) 0.0019(7) 0.0051(6) 0.0013(7)
N1 0.016(2) 0.025(3) 0.026(3) 0.001(2) 0.005(2) -0.002(2)
N2 0.026(3) 0.028(3) 0.028(3) 0.004(2) 0.011(2) 0.002(2)
N3 0.020(3) 0.025(3) 0.022(3) 0.003(2) 0.003(2) 0.002(2)
N4 0.023(3) 0.018(3) 0.025(3) -0.001(2) 0.005(2) 0.000(2)
C1 0.019(3) 0.023(3) 0.025(3) -0.006(3) 0.002(2) -0.003(2)
C2 0.027(3) 0.025(3) 0.027(3) -0.002(3) 0.003(3) 0.004(3)
C3 0.034(4) 0.029(4) 0.040(4) 0.005(3) 0.006(3) 0.007(3)
C4 0.044(5) 0.031(4) 0.064(5) 0.009(4) 0.006(4) 0.016(3)
C5 0.028(4) 0.034(4) 0.065(5) -0.004(4) -0.001(4) 0.011(3)
C6 0.031(4) 0.038(4) 0.061(5) -0.009(4) 0.010(4) 0.009(3)
C7 0.025(3) 0.034(4) 0.042(4) -0.003(3) 0.010(3) 0.005(3)
C8 0.021(3) 0.035(4) 0.032(3) 0.008(3) 0.012(3) -0.001(3)
C9 0.027(3) 0.030(4) 0.034(4) 0.007(3) 0.004(3) -0.003(3)
C10 0.087(7) 0.038(5) 0.069(6) -0.005(4) 0.048(6) -0.008(5)
C11 0.045(5) 0.044(5) 0.061(5) 0.021(4) 0.019(4) 0.002(4)
C12 0.029(3) 0.037(4) 0.025(3) 0.007(3) 0.008(3) 0.002(3)
C13 0.032(4) 0.050(4) 0.025(3) 0.010(3) 0.007(3) 0.006(3)
C14 0.035(4) 0.083(7) 0.028(4) 0.007(4) 0.008(3) 0.002(4)
C15 0.121(9) 0.046(5) 0.041(5) -0.002(4) 0.025(6) 0.021(6)
C16 0.014(3) 0.023(3) 0.025(3) -0.004(2) 0.000(2) 0.001(2)
C17 0.016(3) 0.024(3) 0.031(3) 0.005(3) 0.010(2) -0.001(2)
C18 0.034(4) 0.040(4) 0.030(3) 0.009(3) 0.013(3) 0.010(3)
C19 0.035(4) 0.051(5) 0.029(4) 0.003(3) 0.012(3) 0.006(3)
C20 0.032(4) 0.063(5) 0.032(4) -0.003(4) 0.013(3) 0.007(4)
C21 0.030(4) 0.034(4) 0.036(4) -0.012(3) 0.008(3) -0.002(3)
C22 0.030(3) 0.032(4) 0.037(4) 0.001(3) 0.012(3) 0.007(3)
C23 0.021(3) 0.023(3) 0.031(3) 0.002(3) -0.001(3) 0.000(3)
C24 0.034(4) 0.038(4) 0.044(4) 0.013(3) 0.014(3) 0.001(3)
C25 0.038(5) 0.070(6) 0.102(8) 0.004(6) 0.039(5) 0.004(4)
C26 0.043(5) 0.036(5) 0.100(8) 0.025(5) 0.006(5) -0.015(4)
C27 0.030(3) 0.027(3) 0.035(4) 0.008(3) 0.009(3) 0.008(3)
C28 0.024(3) 0.031(4) 0.033(4) 0.006(3) 0.007(3) 0.004(3)
C29 0.041(4) 0.058(5) 0.059(5) 0.027(4) 0.025(4) 0.023(4)
C30 0.050(5) 0.032(4) 0.057(5) 0.011(4) 0.011(4) 0.017(3)

loop_
_atom_type_symbol
_atom_type_description
_atom_type_scat_dispersion_real
_atom_type_scat_dispersion_imag
_atom_type_scat_source
C C 0.0033 0.0016 'International Tables Vol C Tables 4.2.6.8 and 6.1.1.4'
H H 0.0000 0.0000 'International Tables Vol C Tables 4.2.6.8 and 6.1.1.4'
N N 0.0061 0.0033 'International Tables Vol C Tables 4.2.6.8 and 6.1.1.4'
Al Al 0.0645 0.0514 'International Tables Vol C Tables 4.2.6.8 and 6.1.1.4'

loop_
_geom_angle_atom_site_label_1
_geom_angle_atom_site_label_2
_geom_angle_atom_site_label_3
_geom_angle
_geom_angle_site_symmetry_1
_geom_angle_site_symmetry_3
_geom_angle_publ_flag
N1 Al1 H 129(2) . . ?
N1 Al1 N2 78.8(2) . . ?
N1 Al1 N4 95.5(2) . . ?
N2 Al1 H 96(2) . . ?
N3 Al1 H 124(2) . . ?
N3 Al1 N1 106.81(19) . . ?
N3 Al1 N2 96.5(2) . . ?
N3 Al1 N4 79.8(2) . . ?
N4 Al1 H 92(2) . . ?
N4 Al1 N2 172.1(2) . . ?
C1 N1 Al1 115.9(4) . . ?
C1 N1 C8 118.6(5) . . ?
C8 N1 Al1 125.2(4) . . ?
C2 N2 Al1 116.4(4) . . ?
C2 N2 C12 121.0(6) . . ?
C12 N2 Al1 122.5(4) . . ?
C16 N3 Al1 115.4(4) . . ?
C16 N3 C23 119.1(5) . . ?
C23 N3 Al1 125.3(4) . . ?
C17 N4 Al1 115.9(4) . . ?
C17 N4 C27 121.3(5) . . ?
C27 N4 Al1 122.7(4) . . ?
N1 C1 C2 112.7(5) . . ?
N1 C1 C7 122.9(6) . . ?
C7 C1 C2 124.3(6) . . ?
N2 C2 C1 111.7(6) . . ?
N2 C2 C3 123.1(6) . . ?
C3 C2 C1 125.1(6) . . ?
C2 C3 H3 114.4 . . ?
C4 C3 C2 131.3(7) . . ?
C4 C3 H3 114.4 . . ?
C3 C4 H4 114.8 . . ?
C5 C4 C3 130.3(8) . . ?
C5 C4 H4 114.8 . . ?
C4 C5 H5 117.0 . . ?
C4 C5 C6 125.9(7) . . ?
C6 C5 H5 117.0 . . ?
C5 C6 H6 114.7 . . ?
C7 C6 C5 130.5(8) . . ?
C7 C6 H6 114.7 . . ?
C1 C7 H7 114.0 . . ?
C6 C7 C1 132.0(7) . . ?
C6 C7 H7 114.0 . . ?
N1 C8 H8A 109.1 . . ?
N1 C8 H8B 109.1 . . ?
N1 C8 C9 112.5(5) . . ?
H8A C8 H8B 107.8 . . ?
C9 C8 H8A 109.1 . . ?
C9 C8 H8B 109.1 . . ?
C8 C9 H9 108.2 . . ?
C10 C9 C8 111.6(6) . . ?
C10 C9 H9 108.2 . . ?
C11 C9 C8 110.7(6) . . ?
C11 C9 H9 108.2 . . ?
C11 C9 C10 109.9(7) . . ?
C9 C10 H10A 109.5 . . ?
C9 C10 H10B 109.5 . . ?
C9 C10 H10C 109.5 . . ?
H10A C10 H10B 109.5 . . ?
H10A C10 H10C 109.5 . . ?
H10B C10 H10C 109.5 . . ?
C9 C11 H11A 109.5 . . ?
C9 C11 H11B 109.5 . . ?
C9 C11 H11C 109.5 . . ?
H11A C11 H11B 109.5 . . ?
H11A C11 H11C 109.5 . . ?
H11B C11 H11C 109.5 . . ?
N2 C12 H12A 108.8 . . ?
N2 C12 H12B 108.8 . . ?
N2 C12 C13 113.6(5) . . ?
H12A C12 H12B 107.7 . . ?
C13 C12 H12A 108.8 . . ?
C13 C12 H12B 108.8 . . ?
C12 C13 H13 108.2 . . ?
C14 C13 C12 108.8(6) . . ?
C14 C13 H13 108.2 . . ?
C14 C13 C15 111.2(7) . . ?
C15 C13 C12 112.1(6) . . ?
C15 C13 H13 108.2 . . ?
C13 C14 H14A 109.5 . . ?
C13 C14 H14B 109.5 . . ?
C13 C14 H14C 109.5 . . ?
H14A C14 H14B 109.5 . . ?
H14A C14 H14C 109.5 . . ?
H14B C14 H14C 109.5 . . ?
C13 C15 H15A 109.5 . . ?
C13 C15 H15B 109.5 . . ?
C13 C15 H15C 109.5 . . ?
H15A C15 H15B 109.5 . . ?
H15A C15 H15C 109.5 . . ?
H15B C15 H15C 109.5 . . ?
N3 C16 C17 113.1(5) . . ?
N3 C16 C22 122.6(6) . . ?
C22 C16 C17 124.3(6) . . ?
N4 C17 C16 111.8(5) . . ?
N4 C17 C18 122.9(6) . . ?
C18 C17 C16 125.3(6) . . ?
C17 C18 H18 113.8 . . ?
C19 C18 C17 132.4(7) . . ?
C19 C18 H18 113.8 . . ?
C18 C19 H19 115.3 . . ?
C18 C19 C20 129.4(7) . . ?
C20 C19 H19 115.3 . . ?
C19 C20 H20 117.0 . . ?
C19 C20 C21 126.1(7) . . ?
C21 C20 H20 117.0 . . ?
C20 C21 H21 114.8 . . ?
C22 C21 C20 130.5(7) . . ?
C22 C21 H21 114.8 . . ?
C16 C22 H22 114.0 . . ?
C21 C22 C16 132.0(7) . . ?
C21 C22 H22 114.0 . . ?
N3 C23 H23A 109.1 . . ?
N3 C23 H23B 109.1 . . ?
N3 C23 C24 112.7(5) . . ?
H23A C23 H23B 107.8 . . ?
C24 C23 H23A 109.1 . . ?
C24 C23 H23B 109.1 . . ?
C23 C24 H24 108.3 . . ?
C25 C24 C23 111.0(6) . . ?
C25 C24 H24 108.3 . . ?
C25 C24 C26 111.6(7) . . ?
C26 C24 C23 109.3(6) . . ?
C26 C24 H24 108.3 . . ?
C24 C25 H25A 109.5 . . ?
C24 C25 H25B 109.5 . . ?
C24 C25 H25C 109.5 . . ?
H25A C25 H25B 109.5 . . ?
H25A C25 H25C 109.5 . . ?
H25B C25 H25C 109.5 . . ?
C24 C26 H26A 109.5 . . ?
C24 C26 H26B 109.5 . . ?
C24 C26 H26C 109.5 . . ?
H26A C26 H26B 109.5 . . ?
H26A C26 H26C 109.5 . . ?
H26B C26 H26C 109.5 . . ?
N4 C27 H27A 108.7 . . ?
N4 C27 H27B 108.7 . . ?
N4 C27 C28 114.2(5) . . ?
H27A C27 H27B 107.6 . . ?
C28 C27 H27A 108.7 . . ?
C28 C27 H27B 108.7 . . ?
C27 C28 H28 108.4 . . ?
C29 C28 C27 111.5(6) . . ?
C29 C28 H28 108.4 . . ?
C30 C28 C27 108.6(6) . . ?
C30 C28 H28 108.4 . . ?
C30 C28 C29 111.6(6) . . ?
C28 C29 H29A 109.5 . . ?
C28 C29 H29B 109.5 . . ?
C28 C29 H29C 109.5 . . ?
H29A C29 H29B 109.5 . . ?
H29A C29 H29C 109.5 . . ?
H29B C29 H29C 109.5 . . ?
C28 C30 H30A 109.5 . . ?
C28 C30 H30B 109.5 . . ?
C28 C30 H30C 109.5 . . ?
H30A C30 H30B 109.5 . . ?
H30A C30 H30C 109.5 . . ?
H30B C30 H30C 109.5 . . ?

loop_
_geom_bond_atom_site_label_1
_geom_bond_atom_site_label_2
_geom_bond_distance
_geom_bond_site_symmetry_2
_geom_bond_publ_flag
Al1 H 1.62(6) . ?
Al1 N1 1.942(5) . ?
Al1 N2 1.978(6) . ?
Al1 N3 1.940(5) . ?
Al1 N4 1.963(5) . ?
N1 C1 1.343(8) . ?
N1 C8 1.465(8) . ?
N2 C2 1.323(8) . ?
N2 C12 1.466(8) . ?
N3 C16 1.345(8) . ?
N3 C23 1.474(8) . ?
N4 C17 1.337(8) . ?
N4 C27 1.461(8) . ?
C1 C2 1.480(9) . ?
C1 C7 1.419(9) . ?
C2 C3 1.427(9) . ?
C3 H3 0.9500 . ?
C3 C4 1.385(10) . ?
C4 H4 0.9500 . ?
C4 C5 1.380(12) . ?
C5 H5 0.9500 . ?
C5 C6 1.382(12) . ?
C6 H6 0.9500 . ?
C6 C7 1.380(10) . ?
C7 H7 0.9500 . ?
C8 H8A 0.9900 . ?
C8 H8B 0.9900 . ?
C8 C9 1.532(9) . ?
C9 H9 1.0000 . ?
C9 C10 1.532(11) . ?
C9 C11 1.514(9) . ?
C10 H10A 0.9800 . ?
C10 H10B 0.9800 . ?
C10 H10C 0.9800 . ?
C11 H11A 0.9800 . ?
C11 H11B 0.9800 . ?
C11 H11C 0.9800 . ?
C12 H12A 0.9900 . ?
C12 H12B 0.9900 . ?
C12 C13 1.541(9) . ?
C13 H13 1.0000 . ?
C13 C14 1.510(10) . ?
C13 C15 1.523(11) . ?
C14 H14A 0.9800 . ?
C14 H14B 0.9800 . ?
C14 H14C 0.9800 . ?
C15 H15A 0.9800 . ?
C15 H15B 0.9800 . ?
C15 H15C 0.9800 . ?
C16 C17 1.479(8) . ?
C16 C22 1.409(8) . ?
C17 C18 1.410(9) . ?
C18 H18 0.9500 . ?
C18 C19 1.382(9) . ?
C19 H19 0.9500 . ?
C19 C20 1.384(11) . ?
C20 H20 0.9500 . ?
C20 C21 1.384(11) . ?
C21 H21 0.9500 . ?
C21 C22 1.381(9) . ?
C22 H22 0.9500 . ?
C23 H23A 0.9900 . ?
C23 H23B 0.9900 . ?
C23 C24 1.535(9) . ?
C24 H24 1.0000 . ?
C24 C25 1.510(11) . ?
C24 C26 1.519(10) . ?
C25 H25A 0.9800 . ?
C25 H25B 0.9800 . ?
C25 H25C 0.9800 . ?
C26 H26A 0.9800 . ?
C26 H26B 0.9800 . ?
C26 H26C 0.9800 . ?
C27 H27A 0.9900 . ?
C27 H27B 0.9900 . ?
C27 C28 1.544(9) . ?
C28 H28 1.0000 . ?
C28 C29 1.527(9) . ?
C28 C30 1.525(9) . ?
C29 H29A 0.9800 . ?
C29 H29B 0.9800 . ?
C29 H29C 0.9800 . ?
C30 H30A 0.9800 . ?
C30 H30B 0.9800 . ?
C30 H30C 0.9800 . ?

loop_
_geom_torsion_atom_site_label_1
_geom_torsion_atom_site_label_2
_geom_torsion_atom_site_label_3
_geom_torsion_atom_site_label_4
_geom_torsion
_geom_torsion_site_symmetry_1
_geom_torsion_site_symmetry_2
_geom_torsion_site_symmetry_3
_geom_torsion_site_symmetry_4
_geom_torsion_publ_flag
Al1 N1 C1 C2 17.2(6) . . . . ?
Al1 N1 C1 C7 -163.4(5) . . . . ?
Al1 N1 C8 C9 -113.6(6) . . . . ?
Al1 N2 C2 C1 -13.5(7) . . . . ?
Al1 N2 C2 C3 169.1(5) . . . . ?
Al1 N2 C12 C13 110.9(6) . . . . ?
Al1 N3 C16 C17 15.4(6) . . . . ?
Al1 N3 C16 C22 -165.4(5) . . . . ?
Al1 N3 C23 C24 -112.4(6) . . . . ?
Al1 N4 C17 C16 -13.4(6) . . . . ?
Al1 N4 C17 C18 168.0(5) . . . . ?
Al1 N4 C27 C28 113.3(5) . . . . ?
N1 C1 C2 N2 -2.2(7) . . . . ?
N1 C1 C2 C3 175.1(6) . . . . ?
N1 C1 C7 C6 177.4(7) . . . . ?
N1 C8 C9 C10 56.7(8) . . . . ?
N1 C8 C9 C11 179.4(6) . . . . ?
N2 C2 C3 C4 -175.4(7) . . . . ?
N2 C12 C13 C14 177.6(6) . . . . ?
N2 C12 C13 C15 -59.0(9) . . . . ?
N3 C16 C17 N4 -1.2(7) . . . . ?
N3 C16 C17 C18 177.3(6) . . . . ?
N3 C16 C22 C21 179.4(7) . . . . ?
N3 C23 C24 C25 62.4(8) . . . . ?
N3 C23 C24 C26 -174.1(7) . . . . ?
N4 C17 C18 C19 -179.0(7) . . . . ?
N4 C27 C28 C29 -56.1(8) . . . . ?
N4 C27 C28 C30 -179.5(6) . . . . ?
C1 N1 C8 C9 72.9(7) . . . . ?
C1 C2 C3 C4 7.5(12) . . . . ?
C2 N2 C12 C13 -71.0(8) . . . . ?
C2 C1 C7 C6 -3.3(11) . . . . ?
C2 C3 C4 C5 -2.1(14) . . . . ?
C3 C4 C5 C6 -3.6(14) . . . . ?
C4 C5 C6 C7 0.9(14) . . . . ?
C5 C6 C7 C1 4.9(14) . . . . ?
C7 C1 C2 N2 178.5(6) . . . . ?
C7 C1 C2 C3 -4.2(10) . . . . ?
C8 N1 C1 C2 -168.7(5) . . . . ?
C8 N1 C1 C7 10.7(9) . . . . ?
C12 N2 C2 C1 168.3(5) . . . . ?
C12 N2 C2 C3 -9.1(9) . . . . ?
C16 N3 C23 C24 72.7(7) . . . . ?
C16 C17 C18 C19 2.6(11) . . . . ?
C17 N4 C27 C28 -69.6(7) . . . . ?
C17 C16 C22 C21 -1.5(11) . . . . ?
C17 C18 C19 C20 0.0(13) . . . . ?
C18 C19 C20 C21 -1.6(13) . . . . ?
C19 C20 C21 C22 -0.4(13) . . . . ?
C20 C21 C22 C16 2.9(13) . . . . ?
C22 C16 C17 N4 179.6(6) . . . . ?
C22 C16 C17 C18 -1.8(9) . . . . ?
C23 N3 C16 C17 -169.2(5) . . . . ?
C23 N3 C16 C22 10.0(8) . . . . ?
C27 N4 C17 C16 169.3(5) . . . . ?
C27 N4 C17 C18 -9.3(9) . . . . ?

loop_
_twin_individual_id
_twin_individual_mass_fraction_refined
1 0.692(4)
2 0.308(4)
